data_5000313
loop_
_publ_author_name
'Bollinger, John C.'

_chemical_formula_sum 'C48 H54 Br4 Mn4 N12 O6'
_chemical_formula_weight 1434.44
_space_group_IT_number 2
_space_group_name_Hall '-P 1'
_space_group_name_H-M_alt 'P -1'
_symmetry_cell_setting triclinic
_symmetry_space_group_name_Hall '-P 1'
_symmetry_space_group_name_H-M 'P -1'
_atom_sites_solution_hydrogens geom
_atom_sites_solution_primary direct
_atom_sites_solution_secondary difmap
_audit_creation_method SHELXL
_cell_angle_alpha 95.966(6)
_cell_angle_beta 92.748(6)
_cell_angle_gamma 65.207(4)
_cell_formula_units_Z 1
_cell_length_a 11.4634(12)
_cell_length_b 12.6097(13)
_cell_length_c 11.0836(13)
_cell_measurement_reflns_used 106
_cell_measurement_temperature -164
_cell_volume 1446.6(3)
_computing_cell_refinement XTEL
_computing_data_collection PCPS
_computing_data_reduction XTEL
_computing_molecular_graphics 'Siemens SHELXTL'
_computing_publication_material 'Siemens SHELXTL'
_computing_structure_refinement 'SHELXL-93 (Sheldrick, 1993)'
_computing_structure_solution 'SHELXS-86 (Sheldrick, 1990)'
_diffrn_ambient_temperature 293(2)
_diffrn_measurement_device Picker
_diffrn_measurement_method '\w scans'
_diffrn_radiation_monochromator graphite
_diffrn_radiation_source 'standard-focus sealed tube'
_diffrn_radiation_type MoK\a
_diffrn_radiation_wavelength 0.71073
_diffrn_reflns_av_R_equivalents 0.0371
_diffrn_reflns_av_sigmaI/netI 0.0554
_diffrn_reflns_limit_h_max 12
_diffrn_reflns_limit_h_min -12
_diffrn_reflns_limit_k_max 13
_diffrn_reflns_limit_k_min -13
_diffrn_reflns_limit_l_max 9
_diffrn_reflns_limit_l_min -11
_diffrn_reflns_number 7252
_diffrn_reflns_theta_max 22.50
_diffrn_reflns_theta_min 3.15
_diffrn_standards_interval_count 200
_diffrn_standards_number 4
_exptl_absorpt_coefficient_mu 3.670
_exptl_absorpt_correction_type none
_exptl_crystal_colour red-brown
_exptl_crystal_density_diffrn 1.647
_exptl_crystal_F_000 714
_exptl_crystal_size_max .40
_exptl_crystal_size_mid .28
_exptl_crystal_size_min .25
_refine_diff_density_max 0.794
_refine_diff_density_min -1.050
_refine_diff_density_rms 0.109
_refine_ls_extinction_method none
_refine_ls_goodness_of_fit_all 1.435
_refine_ls_goodness_of_fit_obs 1.532
_refine_ls_matrix_type full
_refine_ls_number_parameters 393
_refine_ls_number_reflns 3766
_refine_ls_number_restraints 1
_refine_ls_restrained_S_all 1.435
_refine_ls_restrained_S_obs 1.532
_refine_ls_R_factor_all 0.0626
_refine_ls_R_factor_obs 0.0458
_refine_ls_shift/esd_max 0.076
_refine_ls_shift/esd_mean 0.005
_refine_ls_structure_factor_coef Fsqd
_refine_ls_weighting_scheme
; calc
 [1.00000+0.00000exp(0.00(sin\q/\l)^2^)]/
   [\s^2^(Fo^2^)+0.0000+0.0000*P+(0.0400P)^2^+0.0000sin\q/\l]
 where P = 1.00000Fo^2^ + 0.00000Fc^2^
;
_refine_ls_wR_factor_all 0.1115
_refine_ls_wR_factor_obs 0.1053
_reflns_number_observed 3030
_reflns_number_total 3766
_reflns_observed_criterion >2sigma(I)
_cod_database_code 5000313

loop_
_symmetry_equiv_pos_as_xyz
'x, y, z'
'-x, -y, -z'

loop_
_atom_site_aniso_label
_atom_site_aniso_U_11
_atom_site_aniso_U_22
_atom_site_aniso_U_33
_atom_site_aniso_U_23
_atom_site_aniso_U_13
_atom_site_aniso_U_12
Br1 0.0229(3) 0.0368(4) 0.0209(4) 0.0032(3) -0.0032(2) -0.0176(3)
Br2 0.0656(5) 0.0714(6) 0.0672(6) 0.0439(5) -0.0499(4) -0.0490(5)
Mn3 0.0153(4) 0.0194(5) 0.0189(5) 0.0045(4) -0.0007(4) -0.0081(4)
Mn4 0.0391(6) 0.0272(6) 0.0445(7) 0.0204(5) -0.0269(5) -0.0206(5)
O5 0.019(2) 0.024(2) 0.016(2) 0.006(2) -0.002(2) -0.011(2)
C6 0.028(3) 0.042(4) 0.020(4) -0.004(3) 0.003(3) -0.023(3)
C7 0.065(5) 0.083(6) 0.014(4) 0.006(4) -0.008(3) -0.066(5)
C8 0.084(6) 0.134(8) 0.022(4) 0.001(5) -0.002(4) -0.094(6)
C9 0.173(13) 0.219(15) 0.021(5) 0.011(8) -0.005(6) -0.185(14)
C10 0.242(18) 0.209(15) 0.029(6) 0.050(8) -0.053(8) -0.215(16)
C11 0.134(8) 0.109(8) 0.036(5) 0.040(5) -0.039(5) -0.105(7)
N12 0.082(5) 0.070(5) 0.024(3) 0.020(3) -0.023(3) -0.066(4)
O13 0.015(2) 0.027(2) 0.030(2) 0.003(2) -0.002(2) -0.008(2)
C14 0.017(3) 0.034(4) 0.045(4) -0.006(3) -0.003(3) -0.007(3)
C15 0.020(3) 0.047(4) 0.027(4) -0.008(3) -0.001(3) -0.019(3)
C16 0.028(4) 0.069(6) 0.034(4) -0.011(4) 0.008(3) -0.027(4)
C17 0.043(5) 0.105(7) 0.036(5) -0.020(5) 0.019(4) -0.057(5)
C18 0.057(5) 0.077(6) 0.023(4) 0.004(4) 0.004(3) -0.054(5)
C19 0.044(4) 0.046(4) 0.017(4) 0.000(3) -0.004(3) -0.032(4)
N20 0.021(3) 0.038(3) 0.018(3) 0.003(2) 0.000(2) -0.020(3)
O21 0.020(2) 0.015(2) 0.026(2) 0.003(2) -0.005(2) -0.006(2)
C22A 0.035(4) 0.022(4) 0.063(5) -0.001(3) -0.016(4) -0.005(3)
C23A 0.035(7) 0.020(7) 0.028(8) 0.007(6) -0.008(6) -0.011(6)
C24A 0.049(9) 0.018(8) 0.054(10) -0.003(7) -0.006(7) -0.012(7)
C25A 0.062(11) 0.015(8) 0.040(12) 0.006(8) -0.019(9) -0.017(7)
C26A 0.034(8) 0.014(7) 0.057(10) 0.014(6) -0.031(7) -0.005(6)
C27A 0.033(7) 0.047(10) 0.043(9) 0.025(7) -0.020(7) -0.014(7)
N28A 0.020(5) 0.024(6) 0.028(6) 0.011(5) -0.009(5) -0.006(5)
C22B 0.035(4) 0.022(4) 0.063(5) -0.001(3) -0.016(4) -0.005(3)
C23B 0.036(7) 0.024(7) 0.023(7) -0.001(6) -0.005(6) -0.018(6)
C24B 0.037(8) 0.032(8) 0.029(8) -0.003(6) -0.003(6) -0.009(7)
C25B 0.035(8) 0.021(7) 0.049(9) -0.003(6) 0.005(7) -0.005(7)
C26B 0.029(8) 0.045(9) 0.049(10) 0.008(7) 0.009(7) -0.013(7)
C27B 0.032(8) 0.020(7) 0.039(8) 0.003(6) 0.002(6) -0.006(6)
N28B 0.028(6) 0.025(6) 0.031(6) 0.013(5) -0.009(5) -0.011(5)
N29 0.108(8) 0.132(10) 0.081(7) -0.014(6) -0.019(6) -0.037(7)
C30 0.134(12) 0.147(14) 0.131(12) 0.029(11) -0.002(10) -0.094(12)
C31 0.224(21) 0.075(11) 0.464(38) -0.104(18) 0.129(23) -0.049(14)

loop_
_atom_site_label
_atom_site_type_symbol
_atom_site_fract_x
_atom_site_fract_y
_atom_site_fract_z
_atom_site_U_iso_or_equiv
_atom_site_thermal_displace_type
_atom_site_occupancy
_atom_site_calc_flag
_atom_site_refinement_flags
_atom_site_disorder_group
Br1 Br 0.70386(5) 1.14348(5) 0.21386(5) 0.0252(2) Uani 1 d . .
Br2 Br 0.84876(8) 0.78518(7) 0.30401(8) 0.0600(3) Uani 1 d . .
Mn3 Mn 0.60284(7) 1.05898(7) 0.02864(7) 0.0174(2) Uani 1 d . .
Mn4 Mn 0.66027(9) 0.82064(8) 0.14888(9) 0.0343(3) Uani 1 d . .
O5 O 0.5063(3) 1.0039(3) 0.1233(3) 0.0186(9) Uani 1 d . .
C6 C 0.4346(6) 1.0679(6) 0.2278(5) 0.0276(15) Uani 1 d . .
H6A H 0.3473(6) 1.1169(6) 0.2044(5) 0.033 Uiso 1 calc R .
H6B H 0.4726(6) 1.1186(6) 0.2666(5) 0.033 Uiso 1 calc R .
C7 C 0.4331(7) 0.9846(8) 0.3160(6) 0.042(2) Uani 1 d . .
C8 C 0.3458(8) 1.0268(9) 0.4114(6) 0.064(3) Uani 1 d . .
H8 H 0.2858(8) 1.1046(9) 0.4202(6) 0.076 Uiso 1 calc R .
C9 C 0.3521(14) 0.9489(14) 0.4917(8) 0.103(5) Uani 1 d . .
H9 H 0.2981(14) 0.9751(14) 0.5587(8) 0.123 Uiso 1 calc R .
C10 C 0.4329(16) 0.8380(14) 0.4758(9) 0.118(7) Uani 1 d . .
H10 H 0.4328(16) 0.7854(14) 0.5287(9) 0.141 Uiso 1 calc R .
C11 C 0.5198(10) 0.7989(9) 0.3780(7) 0.074(3) Uani 1 d . .
H11 H 0.5787(10) 0.7209(9) 0.3679(7) 0.088 Uiso 1 calc R .
N12 N 0.5180(6) 0.8745(6) 0.2986(5) 0.047(2) Uani 1 d . .
O13 O 0.7266(3) 0.9043(3) 0.0273(3) 0.0241(9) Uani 1 d . .
C14 C 0.8521(5) 0.8790(6) -0.0138(6) 0.034(2) Uani 1 d . .
H14A H 0.8855(5) 0.8047(6) -0.0637(6) 0.041 Uiso 1 calc R .
H14B H 0.9093(5) 0.8729(6) 0.0551(6) 0.041 Uiso 1 calc R .
C15 C 0.8452(6) 0.9754(6) -0.0859(5) 0.031(2) Uani 1 d . .
C16 C 0.9484(6) 0.9718(7) -0.1485(6) 0.042(2) Uani 1 d . .
H16 H 1.0264(6) 0.9060(7) -0.1502(6) 0.051 Uiso 1 calc R .
C17 C 0.9346(7) 1.0664(8) -0.2081(6) 0.054(2) Uani 1 d . .
H17 H 1.0035(7) 1.0661(8) -0.2493(6) 0.065 Uiso 1 calc R .
C18 C 0.8184(7) 1.1609(7) -0.2062(6) 0.043(2) Uani 1 d . .
H18 H 0.8074(7) 1.2253(7) -0.2470(6) 0.052 Uiso 1 calc R .
C19 C 0.7175(6) 1.1610(6) -0.1439(5) 0.031(2) Uani 1 d . .
H19 H 0.6383(6) 1.2255(6) -0.1432(5) 0.038 Uiso 1 calc R .
N20 N 0.7321(4) 1.0685(4) -0.0839(4) 0.0232(12) Uani 1 d . .
O21 O 0.5301(3) 0.7972(3) 0.0065(3) 0.0206(9) Uani 1 d . .
C22A C 0.5674(6) 0.6900(6) -0.0625(7) 0.044(2) Uani 0.50 d P 1
H22A H 0.6216(6) 0.6849(6) -0.1294(7) 0.052 Uiso 0.50 calc PR 1
H22B H 0.4933(6) 0.6776(6) -0.0943(7) 0.052 Uiso 0.50 calc PR 1
C23A C 0.6466(12) 0.5962(10) 0.0338(11) 0.028(3) Uani 0.50 d P 1
C24A C 0.6749(13) 0.4792(11) 0.0063(13) 0.041(4) Uani 0.50 d P 1
H24A H 0.6443(13) 0.4555(11) -0.0660(13) 0.050 Uiso 0.50 calc PR 1
C25A C 0.7467(16) 0.3971(12) 0.0819(16) 0.039(4) Uani 0.50 d P 1
H25A H 0.7644(16) 0.3182(12) 0.0639(16) 0.047 Uiso 0.50 calc PR 1
C26A C 0.7921(12) 0.4371(11) 0.1870(13) 0.037(4) Uani 0.50 d P 1
H26A H 0.8382(12) 0.3850(11) 0.2435(13) 0.045 Uiso 0.50 calc PR 1
C27A C 0.7697(12) 0.5507(12) 0.2072(13) 0.041(4) Uani 0.50 d P 1
H27A H 0.8073(12) 0.5736(12) 0.2752(13) 0.050 Uiso 0.50 calc PR 1
N28A N 0.6952(8) 0.6347(8) 0.1342(9) 0.025(2) Uani 0.50 d P 1
C22B C 0.5674(6) 0.6900(6) -0.0625(7) 0.044(2) Uani 0.50 d P -2
H22C H 0.5373(12) 0.7048(10) -0.1450(11) 0.052 Uiso 0.50 calc PR -2
H22D H 0.5241(12) 0.6470(10) -0.0313(11) 0.052 Uiso 0.50 calc PR -2
C23B C 0.7110(12) 0.6121(10) -0.0663(11) 0.026(3) Uani 0.50 d P -2
C24B C 0.7699(12) 0.5168(11) -0.1504(12) 0.035(3) Uani 0.50 d P -2
H24B H 0.7230(12) 0.5022(11) -0.2156(12) 0.042 Uiso 0.50 calc PR -2
C25B C 0.8963(12) 0.4444(11) -0.1378(13) 0.038(3) Uani 0.50 d P -2
H25B H 0.9356(12) 0.3775(11) -0.1909(13) 0.045 Uiso 0.50 calc PR -2
C26B C 0.9637(13) 0.4728(12) -0.0453(13) 0.041(4) Uani 0.50 d P -2
H26B H 1.0511(13) 0.4271(12) -0.0362(13) 0.050 Uiso 0.50 calc PR -2
C27B C 0.9010(12) 0.5700(10) 0.0350(12) 0.032(3) Uani 0.50 d P -2
H27B H 0.9473(12) 0.5878(10) 0.0989(12) 0.038 Uiso 0.50 calc PR -2
N28B N 0.7766(9) 0.6392(8) 0.0239(9) 0.027(2) Uani 0.50 d P -2
N29 N 0.9365(9) 0.1638(10) 0.4562(8) 0.114(3) Uani 1 d . .
C30 C 0.8568(16) 0.2797(17) 0.4974(13) 0.124(5) Uani 1 d . .
C31 C 0.7897(21) 0.3794(15) 0.5192(25) 0.264(14) Uani 1 d . .
N32 N 0.4277(22) 0.5880(21) 0.2650(23) 0.132(8) Uiso 0.50 d P 1
C33 C 0.4624(29) 0.5423(27) 0.3446(27) 0.130(10) Uiso 0.50 d P 1
C34 C 0.5477(23) 0.4591(22) 0.4370(21) 0.106(7) Uiso 0.50 d P 1
N35 N 0.5169(16) 0.5542(15) 0.1793(15) 0.080(4) Uiso 0.50 d P 2
C36 C 0.6171(17) 0.4888(16) 0.1639(15) 0.061(4) Uiso 0.50 d P 2
C37 C 0.7449(26) 0.4042(23) 0.1433(22) 0.066(8) Uiso 0.50 d P 2
N38A N 1.0907(15) 0.2798(15) 0.2970(16) 0.103(5) Uiso 0.42(2) d P 1
C39A C 1.1038(37) 0.3596(38) 0.3691(37) 0.118(12) Uiso 0.42(2) d P 1
C40A C 1.0695(20) 0.4625(20) 0.4570(20) 0.073(8) Uiso 0.42(2) d P 1
N38B N 1.0907(15) 0.2798(15) 0.2970(16) 0.103(5) Uiso 0.26(2) d P 2
C39B C 1.1597(39) 0.3054(37) 0.3448(36) 0.063(11) Uiso 0.26(2) d P 2
C40B C 1.2601(27) 0.3456(26) 0.4199(27) 0.051(10) Uiso 0.26(2) d P 2
N38C N 1.0912(33) 0.3319(38) 0.2609(34) 0.106(11) Uiso 0.318(13) d P 3
C39C C 1.1553(34) 0.4820(34) 0.2966(33) 0.104(13) Uiso 0.318(13) d P 3
C40C C 1.1270(22) 0.3887(22) 0.2884(23) 0.044(7) Uiso 0.318(13) d P 3

loop_
_atom_type_symbol
_atom_type_description
_atom_type_scat_dispersion_real
_atom_type_scat_dispersion_imag
_atom_type_scat_source
C C 0.0033 0.0016 'International Tables Vol C Tables 4.2.6.8 and 6.1.1.4'
H H 0.0000 0.0000 'International Tables Vol C Tables 4.2.6.8 and 6.1.1.4'
N N 0.0061 0.0033 'International Tables Vol C Tables 4.2.6.8 and 6.1.1.4'
O O 0.0106 0.0060 'International Tables Vol C Tables 4.2.6.8 and 6.1.1.4'
Mn Mn 0.3368 0.7283 'International Tables Vol C Tables 4.2.6.8 and 6.1.1.4'
Br Br -0.2901 2.4595 'International Tables Vol C Tables 4.2.6.8 and 6.1.1.4'

loop_
_geom_angle_atom_site_label_1
_geom_angle_atom_site_label_2
_geom_angle_atom_site_label_3
_geom_angle
_geom_angle_site_symmetry_1
_geom_angle_site_symmetry_3
_geom_angle_publ_flag
O13 Mn3 O21 166.7(2) . 2_675 ?
O13 Mn3 O5 83.6(2) . . ?
O21 Mn3 O5 98.7(2) 2_675 . ?
O13 Mn3 N20 81.2(2) . . ?
O21 Mn3 N20 94.9(2) 2_675 . ?
O5 Mn3 N20 164.0(2) . . ?
O13 Mn3 O5 88.42(15) . 2_675 ?
O21 Mn3 O5 79.19(14) 2_675 2_675 ?
O5 Mn3 O5 79.16(15) . 2_675 ?
N20 Mn3 O5 95.40(15) . 2_675 ?
O13 Mn3 Br1 95.80(12) . . ?
O21 Mn3 Br1 96.95(11) 2_675 . ?
O5 Mn3 Br1 96.93(11) . . ?
N20 Mn3 Br1 89.58(13) . . ?
O5 Mn3 Br1 173.93(9) 2_675 . ?
O13 Mn3 Mn4 39.65(11) . . ?
O21 Mn3 Mn4 142.83(11) 2_675 . ?
O5 Mn3 Mn4 44.46(11) . . ?
N20 Mn3 Mn4 120.82(15) . . ?
O5 Mn3 Mn4 86.99(9) 2_675 . ?
Br1 Mn3 Mn4 93.46(3) . . ?
O13 Mn4 N28A 126.6(3) . . ?
O13 Mn4 O21 89.78(14) . . ?
N28A Mn4 O21 73.2(3) . . ?
O13 Mn4 N12 137.5(2) . . ?
N28A Mn4 N12 95.0(3) . . ?
O21 Mn4 N12 95.2(2) . . ?
O13 Mn4 O5 69.78(13) . . ?
N28A Mn4 O5 142.9(2) . . ?
O21 Mn4 O5 73.98(13) . . ?
N12 Mn4 O5 71.3(2) . . ?
O13 Mn4 N28B 86.7(2) . . ?
O21 Mn4 N28B 71.2(2) . . ?
N12 Mn4 N28B 134.7(3) . . ?
O5 Mn4 N28B 137.7(2) . . ?
O13 Mn4 Br2 95.21(10) . . ?
N28A Mn4 Br2 91.7(2) . . ?
O21 Mn4 Br2 163.95(10) . . ?
N12 Mn4 Br2 91.34(14) . . ?
O5 Mn4 Br2 122.05(10) . . ?
N28B Mn4 Br2 93.8(2) . . ?
O13 Mn4 Mn3 33.90(10) . . ?
N28A Mn4 Mn3 151.3(2) . . ?
O21 Mn4 Mn3 84.30(9) . . ?
N12 Mn4 Mn3 104.7(2) . . ?
O5 Mn4 Mn3 36.28(8) . . ?
N28B Mn4 Mn3 116.2(2) . . ?
Br2 Mn4 Mn3 108.18(4) . . ?
C6 O5 Mn3 124.0(3) . . ?
C6 O5 Mn4 116.2(3) . . ?
Mn3 O5 Mn4 99.27(15) . . ?
C6 O5 Mn3 116.6(3) . 2_675 ?
Mn3 O5 Mn3 100.84(15) . 2_675 ?
Mn4 O5 Mn3 94.87(14) . 2_675 ?
O5 C6 C7 110.1(6) . . ?
N12 C7 C8 123.5(7) . . ?
N12 C7 C6 117.0(6) . . ?
C8 C7 C6 119.5(8) . . ?
C9 C8 C7 117.2(11) . . ?
C10 C9 C8 121.2(11) . . ?
C9 C10 C11 119.6(9) . . ?
N12 C11 C10 120.5(10) . . ?
C7 N12 C11 117.9(8) . . ?
C7 N12 Mn4 119.9(4) . . ?
C11 N12 Mn4 122.1(7) . . ?
C14 O13 Mn3 117.9(4) . . ?
C14 O13 Mn4 131.6(4) . . ?
Mn3 O13 Mn4 106.4(2) . . ?
O13 C14 C15 108.9(5) . . ?
N20 C15 C16 121.1(6) . . ?
N20 C15 C14 115.4(5) . . ?
C16 C15 C14 123.4(6) . . ?
C17 C16 C15 119.3(7) . . ?
C18 C17 C16 119.1(6) . . ?
C17 C18 C19 120.0(7) . . ?
N20 C19 C18 120.6(7) . . ?
C15 N20 C19 119.8(5) . . ?
C15 N20 Mn3 113.3(4) . . ?
C19 N20 Mn3 126.7(4) . . ?
C22B O21 Mn3 127.1(4) . 2_675 ?
C22A O21 Mn3 127.1(4) . 2_675 ?
C22B O21 Mn4 119.3(3) . . ?
C22A O21 Mn4 119.3(3) . . ?
Mn3 O21 Mn4 111.9(2) 2_675 . ?
O21 C22A C23A 103.2(6) . . ?
N28A C23A C24A 121.6(11) . . ?
N28A C23A C22A 117.9(9) . . ?
C24A C23A C22A 120.0(10) . . ?
C25A C24A C23A 121.7(13) . . ?
C24A C25A C26A 116.7(13) . . ?
C27A C26A C25A 120.0(12) . . ?
C26A C27A N28A 124.0(13) . . ?
C23A N28A C27A 115.7(11) . . ?
C23A N28A Mn4 115.9(7) . . ?
C27A N28A Mn4 128.1(9) . . ?
O21 C22B C23B 116.2(6) . . ?
N28B C23B C24B 121.4(11) . . ?
N28B C23B C22B 113.8(10) . . ?
C24B C23B C22B 124.7(10) . . ?
C25B C24B C23B 120.2(12) . . ?
C24B C25B C26B 118.1(12) . . ?
C25B C26B C27B 119.4(13) . . ?
N28B C27B C26B 122.2(12) . . ?
C23B N28B C27B 118.5(11) . . ?
C23B N28B Mn4 116.2(8) . . ?
C27B N28B Mn4 125.2(8) . . ?
C31 C30 N29 172.8(21) . . ?
N32 C33 C34 163.5(34) . . ?
C33 C34 C34 94.5(23) . 2_666 ?
N35 C36 C37 179.4(23) . . ?
N38A C39A C40A 159.2(34) . . ?
C39A C40A C40A 129.8(25) . 2_766 ?
N38B C39B C40B 178.2(39) . . ?
N38C C40C C39C 162.4(40) . . ?

loop_
_geom_bond_atom_site_label_1
_geom_bond_atom_site_label_2
_geom_bond_distance
_geom_bond_site_symmetry_2
_geom_bond_publ_flag
Br1 Mn3 2.6538(10) . ?
Br2 Mn4 2.6112(11) . ?
Mn3 O13 1.869(4) . ?
Mn3 O21 1.880(4) 2_675 ?
Mn3 O5 1.927(3) . ?
Mn3 N20 2.030(4) . ?
Mn3 O5 2.320(4) 2_675 ?
Mn3 Mn4 3.2142(13) . ?
Mn4 O13 2.139(4) . ?
Mn4 N28A 2.196(9) . ?
Mn4 O21 2.203(4) . ?
Mn4 N12 2.230(7) . ?
Mn4 O5 2.281(4) . ?
Mn4 N28B 2.428(10) . ?
O5 C6 1.418(7) . ?
O5 Mn3 2.320(4) 2_675 ?
C6 C7 1.514(9) . ?
C7 N12 1.319(10) . ?
C7 C8 1.392(10) . ?
C8 C9 1.371(14) . ?
C9 C10 1.31(2) . ?
C10 C11 1.41(2) . ?
C11 N12 1.356(9) . ?
O13 C14 1.423(7) . ?
C14 C15 1.496(9) . ?
C15 N20 1.335(8) . ?
C15 C16 1.383(8) . ?
C16 C17 1.370(11) . ?
C17 C18 1.364(11) . ?
C18 C19 1.375(8) . ?
C19 N20 1.348(8) . ?
O21 C22B 1.387(7) . ?
O21 C22A 1.387(7) . ?
O21 Mn3 1.880(4) 2_675 ?
C22A C23A 1.622(13) . ?
C23A N28A 1.357(15) . ?
C23A C24A 1.37(2) . ?
C24A C25A 1.36(2) . ?
C25A C26A 1.39(2) . ?
C26A C27A 1.34(2) . ?
C27A N28A 1.36(2) . ?
C22B C23B 1.523(14) . ?
C23B N28B 1.325(15) . ?
C23B C24B 1.38(2) . ?
C24B C25B 1.36(2) . ?
C25B C26B 1.36(2) . ?
C26B C27B 1.38(2) . ?
C27B N28B 1.33(2) . ?
N29 C30 1.40(2) . ?
C30 C31 1.17(2) . ?
N32 C33 1.07(3) . ?
C33 C34 1.54(4) . ?
C34 C34 1.76(4) 2_666 ?
N35 C36 1.11(2) . ?
C36 C37 1.42(3) . ?
N38A C39A 1.27(4) . ?
C39A C40A 1.46(4) . ?
C40A C40A 1.74(4) 2_766 ?
N38B C39B 1.07(4) . ?
C39B C40B 1.61(5) . ?
N38C C40C 0.98(4) . ?
C39C C40C 1.34(4) . ?
